data_2233821
loop_
_publ_author_name
'Oliveira, F. L.'
'Freire, K. R. L.'
'Aparicio, R.'
'Coelho, F.'

_publ_section_title
;
 (1<i>S</i>,2<i>R</i>,6<i>R</i>,7a<i>S</i>)-1,2,6-Trihydroxyhexahydro-1<i>H</i>-pyrrolizin-3-one
;
_journal_coeditor_code HB6566
_journal_issue 3
_journal_name_full 'Acta Crystallographica Section E'
_journal_page_first o586
_journal_paper_doi 10.1107/S1600536812002292
_journal_volume 68
_journal_year 2012
_chemical_formula_iupac 'C7 H11 N O4'
_chemical_formula_moiety 'C7 H11 N O4'
_chemical_formula_sum 'C7 H11 N O4'
_chemical_formula_weight 173.17
_chemical_name_systematic
;
(1<i>S</i>,2<i>R</i>,6<i>R</i>,7a<i>S</i>)-1,2,6-Trihydroxyhexahydro-
1<i>H</i>-pyrrolizin-3-one
;
_space_group_IT_number 4
_space_group_name_Hall 'P 2yb'
_symmetry_cell_setting monoclinic
_symmetry_space_group_name_Hall 'P 2yb'
_symmetry_space_group_name_H-M 'P 1 21 1'
_atom_sites_solution_hydrogens geom
_atom_sites_solution_primary direct
_atom_sites_solution_secondary difmap
_audit_creation_method SHELXL-97
_cell_angle_alpha 90.00
_cell_angle_beta 99.663(3)
_cell_angle_gamma 90.00
_cell_formula_units_Z 2
_cell_length_a 4.6983(3)
_cell_length_b 14.5424(10)
_cell_length_c 5.5271(4)
_cell_measurement_reflns_used 1229
_cell_measurement_temperature 100(2)
_cell_measurement_theta_max 66.76
_cell_measurement_theta_min 6.09
_cell_volume 372.28(4)
_computing_cell_refinement '<i>SAINT</i> (Bruker, 2010)'
_computing_data_collection '<i>APEX2</i> (Bruker, 2010)'
_computing_data_reduction '<i>SAINT</i> (Bruker, 2010)'
_computing_molecular_graphics
;
<i>WinGX</i> (Farrugia,1999) and <i>PLATON</i> (Spek, 2009)
;
_computing_publication_material
;
<i>publCIF</i> (Westrip, 2010) and <i>PLATON</i> (Spek, 2009)
;
_computing_structure_refinement 'SHELXL97 (Sheldrick, 2008)'
_computing_structure_solution 'SHELXS97 (Sheldrick, 2008)'
_diffrn_ambient_temperature 100(2)
_diffrn_measured_fraction_theta_full 0.949
_diffrn_measured_fraction_theta_max 0.951
_diffrn_measurement_device_type 'Bruker Kappa APEXII DUO'
_diffrn_measurement_method 'Bruker APEX CCD area-detector'
_diffrn_radiation_monochromator graphite
_diffrn_radiation_source 'fine-focus sealed tube'
_diffrn_radiation_type CuK\a
_diffrn_radiation_wavelength 1.54178
_diffrn_reflns_av_R_equivalents 0.0265
_diffrn_reflns_av_sigmaI/netI 0.0233
_diffrn_reflns_limit_h_max 5
_diffrn_reflns_limit_h_min -5
_diffrn_reflns_limit_k_max 16
_diffrn_reflns_limit_k_min -16
_diffrn_reflns_limit_l_max 6
_diffrn_reflns_limit_l_min -6
_diffrn_reflns_number 3697
_diffrn_reflns_theta_full 66.76
_diffrn_reflns_theta_max 66.76
_diffrn_reflns_theta_min 6.09
_exptl_absorpt_coefficient_mu 1.088
_exptl_absorpt_correction_type none
_exptl_crystal_colour colorless
_exptl_crystal_density_diffrn 1.545
_exptl_crystal_density_method 'not measured'
_exptl_crystal_description 'rectangular block'
_exptl_crystal_F_000 184
_exptl_crystal_size_max 0.31
_exptl_crystal_size_mid 0.27
_exptl_crystal_size_min 0.25
_refine_diff_density_max 0.274
_refine_diff_density_min -0.407
_refine_ls_abs_structure_details 'Flack (1983), <b>537 Friedel pairs</b>'
_refine_ls_abs_structure_Flack 0.20(17)
_refine_ls_extinction_method none
_refine_ls_goodness_of_fit_ref 1.143
_refine_ls_hydrogen_treatment constr
_refine_ls_matrix_type full
_refine_ls_number_parameters 112
_refine_ls_number_reflns 1229
_refine_ls_number_restraints 1
_refine_ls_restrained_S_all 1.142
_refine_ls_R_factor_all 0.0294
_refine_ls_R_factor_gt 0.0294
_refine_ls_shift/su_max 0.012
_refine_ls_shift/su_mean 0.003
_refine_ls_structure_factor_coef Fsqd
_refine_ls_weighting_details 'calc w=1/[\s^2^(Fo^2^)+(0.0498P)^2^+0.0546P] where P=(Fo^2^+2Fc^2^)/3'
_refine_ls_weighting_scheme calc
_refine_ls_wR_factor_gt 0.0728
_refine_ls_wR_factor_ref 0.0729
_reflns_number_gt 1228
_reflns_number_total 1229
_reflns_threshold_expression I>2\s(I)
_cod_data_source_file hb6566.cif
_cod_data_source_block I
_cod_original_sg_symbol_H-M 'P 21'
_cod_database_code 2233821
_cod_database_fobs_code 2233821

loop_
_symmetry_equiv_pos_as_xyz
'x, y, z'
'-x, y+1/2, -z'

loop_
_atom_site_type_symbol
_atom_site_label
_atom_site_fract_x
_atom_site_fract_y
_atom_site_fract_z
_atom_site_U_iso_or_equiv
_atom_site_adp_type
_atom_site_calc_flag
_atom_site_refinement_flags
_atom_site_occupancy
_atom_site_symmetry_multiplicity
O O1 0.6971(2) -0.03528(7) 0.86162(19) 0.0163(3) Uani d . 1 1
H H1 0.7222 -0.0594 1.0016 0.024 Uiso calc R 1 1
O O2 0.2633(2) 0.38620(8) 0.6676(2) 0.0167(3) Uani d . 1 1
H H2 0.1802 0.4123 0.5394 0.025 Uiso calc R 1 1
O O3 0.9071(2) 0.13035(8) 1.12983(19) 0.0194(3) Uani d . 1 1
O O4 0.1530(2) 0.02523(7) 0.5015(2) 0.0167(3) Uani d . 1 1
H H4 0.0715 0.0504 0.3714 0.025 Uiso calc R 1 1
N N1 0.5577(3) 0.20182(9) 0.8573(2) 0.0128(3) Uani d . 1 1
C C1 0.5216(3) 0.04341(11) 0.8610(3) 0.0134(3) Uani d . 1 1
H H1A 0.3599 0.0303 0.9528 0.016 Uiso calc R 1 1
C C2 0.6890(3) 0.12859(11) 0.9697(3) 0.0141(3) Uani d . 1 1
C C3 0.6663(3) 0.29584(11) 0.8577(3) 0.0143(3) Uani d . 1 1
H H3A 0.8780 0.2966 0.8633 0.017 Uiso calc R 1 1
H H3B 0.6191 0.3310 0.9992 0.017 Uiso calc R 1 1
C C4 0.5078(3) 0.33520(10) 0.6142(3) 0.0136(3) Uani d . 1 1
H H4A 0.6384 0.3753 0.5346 0.016 Uiso calc R 1 1
C C5 0.4128(3) 0.25050(10) 0.4564(3) 0.0142(3) Uani d . 1 1
H H5A 0.2409 0.2644 0.3318 0.017 Uiso calc R 1 1
H H5B 0.5701 0.2286 0.3721 0.017 Uiso calc R 1 1
C C6 0.3420(3) 0.17927(10) 0.6401(2) 0.0124(3) Uani d . 1 1
H H6 0.1420 0.1887 0.6752 0.015 Uiso calc R 1 1
C C7 0.3995(3) 0.07635(12) 0.6019(3) 0.0132(3) Uani d . 1 1
H H7 0.5501 0.0697 0.4949 0.016 Uiso calc R 1 1

loop_
_atom_site_aniso_label
_atom_site_aniso_U_11
_atom_site_aniso_U_22
_atom_site_aniso_U_33
_atom_site_aniso_U_12
_atom_site_aniso_U_13
_atom_site_aniso_U_23
O1 0.0237(5) 0.0097(6) 0.0144(5) 0.0043(5) 0.0003(4) 0.0025(5)
O2 0.0219(5) 0.0113(6) 0.0152(5) 0.0040(4) -0.0017(4) 0.0004(4)
O3 0.0229(6) 0.0171(6) 0.0149(5) 0.0001(5) -0.0062(4) 0.0016(4)
O4 0.0209(5) 0.0118(6) 0.0141(5) -0.0016(4) -0.0065(4) 0.0014(4)
N1 0.0192(6) 0.0101(6) 0.0077(6) 0.0004(5) -0.0019(5) -0.0002(5)
C1 0.0175(7) 0.0110(7) 0.0111(8) 0.0019(6) 0.0007(6) 0.0014(5)
C2 0.0196(7) 0.0140(8) 0.0086(7) -0.0004(6) 0.0021(6) -0.0007(6)
C3 0.0172(7) 0.0116(8) 0.0130(7) -0.0010(6) -0.0009(6) -0.0009(6)
C4 0.0185(8) 0.0093(7) 0.0124(7) 0.0001(6) 0.0007(6) 0.0006(5)
C5 0.0213(7) 0.0106(8) 0.0097(7) 0.0001(6) -0.0005(6) 0.0014(6)
C6 0.0152(7) 0.0113(8) 0.0098(7) 0.0010(6) -0.0005(6) 0.0003(6)
C7 0.0151(7) 0.0120(7) 0.0114(7) 0.0002(6) -0.0007(6) 0.0020(6)

loop_
_atom_type_symbol
_atom_type_description
_atom_type_scat_dispersion_real
_atom_type_scat_dispersion_imag
_atom_type_scat_source
C C 0.0181 0.0091 'International Tables Vol C Tables 4.2.6.8 and 6.1.1.4'
H H 0.0000 0.0000 'International Tables Vol C Tables 4.2.6.8 and 6.1.1.4'
N N 0.0311 0.0180 'International Tables Vol C Tables 4.2.6.8 and 6.1.1.4'
O O 0.0492 0.0322 'International Tables Vol C Tables 4.2.6.8 and 6.1.1.4'

loop_
_geom_angle_atom_site_label_1
_geom_angle_atom_site_label_2
_geom_angle_atom_site_label_3
_geom_angle
C1 O1 H1 109.5
C4 O2 H2 109.5
C7 O4 H4 109.5
C2 N1 C3 127.91(12)
C2 N1 C6 113.83(12)
C3 N1 C6 113.74(12)
O1 C1 C7 112.59(13)
O1 C1 C2 113.15(12)
C7 C1 C2 101.60(12)
O1 C1 H1A 109.7
C7 C1 H1A 109.7
C2 C1 H1A 109.7
O3 C2 N1 125.51(15)
O3 C2 C1 127.26(14)
N1 C2 C1 107.22(11)
N1 C3 C4 103.30(12)
N1 C3 H3A 111.1
C4 C3 H3A 111.1
N1 C3 H3B 111.1
C4 C3 H3B 111.1
H3A C3 H3B 109.1
O2 C4 C5 111.40(12)
O2 C4 C3 107.38(12)
C5 C4 C3 104.56(12)
O2 C4 H4A 111.1
C5 C4 H4A 111.1
C3 C4 H4A 111.1
C6 C5 C4 104.01(12)
C6 C5 H5A 111.0
C4 C5 H5A 111.0
C6 C5 H5B 111.0
C4 C5 H5B 111.0
H5A C5 H5B 109.0
N1 C6 C5 101.20(12)
N1 C6 C7 102.44(12)
C5 C6 C7 120.32(12)
N1 C6 H6 110.6
C5 C6 H6 110.6
C7 C6 H6 110.6
O4 C7 C1 110.98(13)
O4 C7 C6 114.49(13)
C1 C7 C6 102.87(12)
O4 C7 H7 109.4
C1 C7 H7 109.4
C6 C7 H7 109.4

loop_
_geom_bond_atom_site_label_1
_geom_bond_atom_site_label_2
_geom_bond_distance
O1 C1 1.410(2)
O1 H1 0.8400
O2 C4 1.439(2)
O2 H2 0.8400
O3 C2 1.2368(19)
O4 C7 1.409(2)
O4 H4 0.8400
N1 C2 1.331(2)
N1 C3 1.459(2)
N1 C6 1.4721(18)
C1 C7 1.528(2)
C1 C2 1.535(2)
C1 H1A 1.0000
C3 C4 1.535(2)
C3 H3A 0.9900
C3 H3B 0.9900
C4 C5 1.532(2)
C4 H4A 1.0000
C5 C6 1.526(2)
C5 H5A 0.9900
C5 H5B 0.9900
C6 C7 1.542(2)
C6 H6 1.0000
C7 H7 1.0000

loop_
_geom_hbond_atom_site_label_D
_geom_hbond_atom_site_label_H
_geom_hbond_atom_site_label_A
_geom_hbond_site_symmetry_A
_geom_hbond_distance_DH
_geom_hbond_distance_HA
_geom_hbond_distance_DA
_geom_hbond_angle_DHA
O1 H1 O2 2_647 0.84 1.98 2.8190(15) 174
O2 H2 O1 2_656 0.84 2.50 3.1745(15) 138
O2 H2 O4 2_556 0.84 2.25 2.8589(15) 129
O4 H4 O3 1_454 0.84 1.84 2.6636(15) 167
C4 H4A O4 2_656 1.00 2.41 3.3057(18) 148

loop_
_cod_related_entry_id
_cod_related_entry_database
_cod_related_entry_code
1 ChemSpider 30657493
